data_1559174
loop_
_publ_author_name
'Shaikh, Aslam C.'
'Moutet, Jules'
'Veleta, Jos\'e M.'
'Hossain, Md Mubarak'
'Bloch, Jan'
'Astashkin, Andrei V.'
'Gianetti, Thomas L.'

_publ_section_title
;
 Persistent, highly localized, and tunable [4]helicene radicals
;
_journal_name_full 'Chemical Science'
_journal_paper_doi 10.1039/D0SC04850J
_journal_year 2020
_chemical_formula_moiety 'B F4, C31 H38 N5 O4'
_chemical_formula_sum 'C31 H39 B F4 N5 O4'
_chemical_formula_weight 632.48
_chemical_name_common 2-NO2cation
_chemical_name_systematic 2-NO2cation
_space_group_crystal_system monoclinic
_space_group_IT_number 15
_space_group_name_Hall '-C 2yc'
_space_group_name_H-M_alt 'C 1 2/c 1'
_atom_sites_solution_hydrogens geom
_atom_sites_solution_primary dual
_audit_creation_date 2019-11-22
_audit_creation_method
;
Olex2 1.2
(compiled 2018.05.29 svn.r3508 for OlexSys, GUI svn.r5506)
;
_audit_update_record
;
2020-05-20 deposited with the CCDC.	2020-09-14 downloaded from the CCDC.
;
_cell_angle_alpha 90
_cell_angle_beta 113.7260(10)
_cell_angle_gamma 90
_cell_formula_units_Z 8
_cell_length_a 22.4230(7)
_cell_length_b 11.1591(4)
_cell_length_c 26.6457(11)
_cell_measurement_reflns_used 9744
_cell_measurement_temperature 100.0
_cell_measurement_theta_max 73.18
_cell_measurement_theta_min 3.92
_cell_volume 6103.8(4)
_computing_cell_refinement 'SAINT V8.40A (?, 2016)'
_computing_data_reduction 'SAINT V8.40A (?, 2016)'
_computing_molecular_graphics 'Olex2 (Dolomanov et al., 2009)'
_computing_publication_material 'Olex2 (Dolomanov et al., 2009)'
_computing_structure_refinement 'ShelXL (Sheldrick, 2015)'
_computing_structure_solution 'ShelXT (Sheldrick, 2015)'
_diffrn_ambient_temperature 100.0
_diffrn_measured_fraction_theta_full 0.992
_diffrn_measured_fraction_theta_max 0.985
_diffrn_measurement_device_type 'Bruker APEX-II CCD'
_diffrn_measurement_method '\f and \w scans'
_diffrn_radiation_type GaK\a
_diffrn_radiation_wavelength 1.34138
_diffrn_reflns_av_R_equivalents 0.0371
_diffrn_reflns_av_unetI/netI 0.0215
_diffrn_reflns_Laue_measured_fraction_full 0.992
_diffrn_reflns_Laue_measured_fraction_max 0.985
_diffrn_reflns_limit_h_max 31
_diffrn_reflns_limit_h_min -32
_diffrn_reflns_limit_k_max 15
_diffrn_reflns_limit_k_min -15
_diffrn_reflns_limit_l_max 36
_diffrn_reflns_limit_l_min -38
_diffrn_reflns_number 72727
_diffrn_reflns_point_group_measured_fraction_full 0.992
_diffrn_reflns_point_group_measured_fraction_max 0.985
_diffrn_reflns_theta_full 53.594
_diffrn_reflns_theta_max 73.298
_diffrn_reflns_theta_min 3.923
_diffrn_standards_number 0
_exptl_absorpt_coefficient_mu 0.582
_exptl_absorpt_correction_T_max 0.7537
_exptl_absorpt_correction_T_min 0.6401
_exptl_absorpt_correction_type multi-scan
_exptl_absorpt_process_details
'SADABS-2016/2 (Bruker,2016/2) was used for absorption correction. wR2(int) was 0.0834 before and 0.0551 after correction. The Ratio of minimum to maximum transmission is 0.8493. The \l/2 correction factor is Not present.'
_exptl_crystal_colour 'metallic dark red'
_exptl_crystal_colour_lustre metallic
_exptl_crystal_colour_modifier dark
_exptl_crystal_colour_primary red
_exptl_crystal_density_diffrn 1.377
_exptl_crystal_description plate
_exptl_crystal_F_000 2664
_exptl_crystal_recrystallization_method 'from acetonitrile ether layering'
_exptl_crystal_size_max 0.08
_exptl_crystal_size_mid 0.07
_exptl_crystal_size_min 0.04
_refine_diff_density_max 0.337
_refine_diff_density_min -0.271
_refine_diff_density_rms 0.047
_refine_ls_extinction_method none
_refine_ls_goodness_of_fit_ref 0.965
_refine_ls_hydrogen_treatment constr
_refine_ls_matrix_type full
_refine_ls_number_parameters 412
_refine_ls_number_reflns 9160
_refine_ls_number_restraints 0
_refine_ls_restrained_S_all 0.965
_refine_ls_R_factor_all 0.0427
_refine_ls_R_factor_gt 0.0405
_refine_ls_shift/su_max 0.001
_refine_ls_shift/su_mean 0.000
_refine_ls_structure_factor_coef Fsqd
_refine_ls_weighting_details 'w=1/[\s^2^(Fo^2^)+(0.0610P)^2^+5.1492P] where P=(Fo^2^+2Fc^2^)/3'
_refine_ls_weighting_scheme calc
_refine_ls_wR_factor_gt 0.1094
_refine_ls_wR_factor_ref 0.1114
_reflns_Friedel_coverage 0.000
_reflns_number_gt 8589
_reflns_number_total 9160
_reflns_threshold_expression 'I > 2\s(I)'
_cod_data_source_file d0sc04850j2.cif
_cod_data_source_block 2-NO2cation
_cod_database_code 1559174
_shelx_shelxl_version_number 2018/3
_shelx_space_group_comment
;
The symmetry employed for this shelxl refinement is uniquely defined
by the following loop, which should always be used as a source of
symmetry information in preference to the above space-group names.
They are only intended as comments.
;
_shelx_estimated_absorpt_t_max 0.977
_shelx_estimated_absorpt_t_min 0.955
_olex2_refinement_description
;
1. Fixed Uiso
 At 1.2 times of:
  All C(H) groups, All C(H,H) groups
 At 1.5 times of:
  All C(H,H,H) groups
2.a Secondary CH2 refined with riding coordinates:
 C00Q(H00A,H00B), C00S(H00C,H00D), C00X(H00F,H00G), C00Z(H00H,H00I), C011(H01A,
 H01B), C012(H01C,H01D)
2.b Aromatic/amide H refined with riding coordinates:
 C00E(H00E), C00R(H00R), C00T(H00T), C00U(H00U), C00V(H00V), C00W(H00W),
 C00Y(H00Y), C010(H010)
2.c Idealised Me refined as rotating group:
 C013(H01E,H01F,H01G), C014(H01H,H01I,H01J), C015(H01K,H01L,H01M), C016(H01N,
 H01O,H01P), C017(H01Q,H01R,H01S), C018(H01T,H01U,H01V)
;
_olex2_submission_special_instructions 'No special instructions were received'

loop_
_space_group_symop_operation_xyz
'x, y, z'
'-x, y, -z+1/2'
'x+1/2, y+1/2, z'
'-x+1/2, y+1/2, -z+1/2'
'-x, -y, -z'
'x, -y, z-1/2'
'-x+1/2, -y+1/2, -z'
'x+1/2, -y+1/2, z-1/2'

loop_
_atom_site_label
_atom_site_type_symbol
_atom_site_fract_x
_atom_site_fract_y
_atom_site_fract_z
_atom_site_U_iso_or_equiv
_atom_site_adp_type
_atom_site_occupancy
_atom_site_site_symmetry_order
_atom_site_calc_flag
_atom_site_refinement_flags_posn
_atom_site_refinement_flags_adp
_atom_site_refinement_flags_occupancy
_atom_site_disorder_assembly
_atom_site_disorder_group
F001 F 0.66233(4) 0.75770(7) 0.70744(3) 0.03669(16) Uani 1 1 d . . . . .
F002 F 0.57018(3) 0.66857(7) 0.64678(3) 0.03785(17) Uani 1 1 d . . . . .
F003 F 0.65648(4) 0.55488(7) 0.70006(3) 0.03868(17) Uani 1 1 d . . . . .
O004 O 0.51603(3) 0.69601(6) 0.34371(3) 0.02178(14) Uani 1 1 d . . . . .
F005 F 0.59597(4) 0.65305(7) 0.73796(3) 0.04144(19) Uani 1 1 d . . . . .
O006 O 0.60976(3) 0.53395(6) 0.38709(3) 0.02270(14) Uani 1 1 d . . . . .
O007 O 0.84918(3) 0.98418(7) 0.45305(3) 0.02603(15) Uani 1 1 d . . . . .
O008 O 0.84755(4) 1.14203(7) 0.50028(3) 0.02932(17) Uani 1 1 d . . . . .
N009 N 0.71979(3) 0.90160(7) 0.39329(3) 0.01498(13) Uani 1 1 d . . . . .
N00A N 0.63062(3) 0.82701(7) 0.52719(3) 0.01507(13) Uani 1 1 d . . . . .
N00B N 0.82419(4) 1.04632(7) 0.47764(3) 0.01947(15) Uani 1 1 d . . . . .
N00C N 0.67057(4) 1.08374(7) 0.63564(3) 0.02205(16) Uani 1 1 d . . . . .
N00D N 0.59365(4) 1.03687(8) 0.36532(4) 0.02542(17) Uani 1 1 d . . . . .
C00E C 0.71365(4) 0.97932(8) 0.54548(3) 0.01641(15) Uani 1 1 d . . . . .
H00E H 0.709801 1.001928 0.578420 0.020 Uiso 1 1 calc R . . . .
C00F C 0.58024(4) 0.73727(7) 0.43672(4) 0.01563(15) Uani 1 1 d . . . . .
C00G C 0.67780(4) 0.85831(7) 0.46141(3) 0.01296(14) Uani 1 1 d . . . . .
C00H C 0.67356(4) 0.88863(7) 0.51189(3) 0.01364(14) Uani 1 1 d . . . . .
C00I C 0.72346(4) 0.91976(7) 0.44525(3) 0.01343(14) Uani 1 1 d . . . . .
C00J C 0.69415(4) 0.79472(8) 0.36650(3) 0.01580(15) Uani 1 1 d . . . . .
C00K C 0.63564(4) 0.77159(7) 0.42624(3) 0.01380(14) Uani 1 1 d . . . . .
C00L C 0.58190(4) 0.75663(8) 0.49004(4) 0.01634(15) Uani 1 1 d . . . . .
C00M C 0.65428(4) 0.72341(8) 0.38451(3) 0.01540(15) Uani 1 1 d . . . . .
C00N C 0.76565(4) 1.00263(8) 0.48230(3) 0.01575(15) Uani 1 1 d . . . . .
C00O C 0.63790(4) 0.60583(8) 0.36192(4) 0.01866(16) Uani 1 1 d . . . . .
C00P C 0.52251(4) 0.68431(8) 0.39618(4) 0.01893(16) Uani 1 1 d . . . . .
C00Q C 0.63443(4) 0.83860(8) 0.58397(3) 0.01811(16) Uani 1 1 d . . . . .
H00A H 0.679137 0.863472 0.608377 0.022 Uiso 1 1 calc R . . . .
H00B H 0.626424 0.759043 0.596502 0.022 Uiso 1 1 calc R . . . .
C00R C 0.75823(4) 1.03454(8) 0.53008(3) 0.01703(15) Uani 1 1 d . . . . .
H00R H 0.784837 1.096293 0.552578 0.020 Uiso 1 1 calc R . . . .
C00S C 0.73113(5) 1.00087(8) 0.36101(4) 0.01988(17) Uani 1 1 d . . . . .
H00C H 0.760922 0.973033 0.344313 0.024 Uiso 1 1 calc R . . . .
H00D H 0.752434 1.068436 0.385844 0.024 Uiso 1 1 calc R . . . .
C00T C 0.47670(4) 0.63160(9) 0.41143(4) 0.02394(19) Uani 1 1 d . . . . .
H00T H 0.440410 0.590637 0.385168 0.029 Uiso 1 1 calc R . . . .
C00U C 0.65465(5) 0.56862(9) 0.31987(4) 0.02271(18) Uani 1 1 d . . . . .
H00U H 0.642820 0.490876 0.304544 0.027 Uiso 1 1 calc R . . . .
C00V C 0.53423(4) 0.70315(9) 0.50494(4) 0.02179(17) Uani 1 1 d . . . . .
H00V H 0.536520 0.711119 0.541163 0.026 Uiso 1 1 calc R . . . .
C00W C 0.70924(4) 0.75769(9) 0.32243(4) 0.01966(16) Uani 1 1 d . . . . .
H00W H 0.732863 0.808749 0.308457 0.024 Uiso 1 1 calc R . . . .
C00X C 0.58602(5) 0.92856(9) 0.58982(4) 0.02169(17) Uani 1 1 d . . . . .
H00F H 0.543690 0.918410 0.558189 0.026 Uiso 1 1 calc R . . . .
H00G H 0.579248 0.908347 0.623324 0.026 Uiso 1 1 calc R . . . .
C00Y C 0.68911(5) 0.64606(9) 0.30000(4) 0.02243(18) Uani 1 1 d . . . . .
H00Y H 0.698929 0.620924 0.270112 0.027 Uiso 1 1 calc R . . . .
C00Z C 0.66750(5) 1.04460(9) 0.31577(4) 0.02354(18) Uani 1 1 d . . . . .
H00H H 0.677806 1.096898 0.290323 0.028 Uiso 1 1 calc R . . . .
H00I H 0.642842 0.974703 0.294664 0.028 Uiso 1 1 calc R . . . .
C010 C 0.48444(5) 0.63931(9) 0.46610(5) 0.02522(19) Uani 1 1 d . . . . .
H010 H 0.454166 0.598923 0.476849 0.030 Uiso 1 1 calc R . . . .
C011 C 0.60574(5) 1.06043(9) 0.59304(4) 0.02316(18) Uani 1 1 d . . . . .
H01A H 0.604913 1.085535 0.557130 0.028 Uiso 1 1 calc R . . . .
H01B H 0.573402 1.109546 0.600441 0.028 Uiso 1 1 calc R . . . .
C012 C 0.62488(5) 1.11376(9) 0.33830(4) 0.02389(18) Uani 1 1 d . . . . .
H01C H 0.652011 1.174181 0.364897 0.029 Uiso 1 1 calc R . . . .
H01D H 0.590716 1.157089 0.307797 0.029 Uiso 1 1 calc R . . . .
C013 C 0.45646(5) 0.65559(11) 0.30134(5) 0.0302(2) Uani 1 1 d . . . . .
H01E H 0.456180 0.676089 0.265485 0.045 Uiso 1 1 calc GR . . . .
H01F H 0.419549 0.694492 0.305536 0.045 Uiso 1 1 calc GR . . . .
H01G H 0.452867 0.568505 0.303995 0.045 Uiso 1 1 calc GR . . . .
C014 C 0.58087(6) 0.42463(9) 0.36001(5) 0.0329(2) Uani 1 1 d . . . . .
H01H H 0.551223 0.441934 0.322074 0.049 Uiso 1 1 calc GR . . . .
H01I H 0.556481 0.387286 0.379234 0.049 Uiso 1 1 calc GR . . . .
H01J H 0.615140 0.369894 0.360213 0.049 Uiso 1 1 calc GR . . . .
C015 C 0.67423(6) 1.06082(10) 0.69073(4) 0.0292(2) Uani 1 1 d . . . . .
H01K H 0.642236 1.110864 0.697389 0.044 Uiso 1 1 calc GR . . . .
H01L H 0.718060 1.080080 0.717710 0.044 Uiso 1 1 calc GR . . . .
H01M H 0.664845 0.976138 0.694077 0.044 Uiso 1 1 calc GR . . . .
C016 C 0.69159(6) 1.20593(10) 0.63179(5) 0.0319(2) Uani 1 1 d . . . . .
H01N H 0.689478 1.219944 0.594807 0.048 Uiso 1 1 calc GR . . . .
H01O H 0.736462 1.217104 0.658628 0.048 Uiso 1 1 calc GR . . . .
H01P H 0.662925 1.262778 0.639360 0.048 Uiso 1 1 calc GR . . . .
C017 C 0.57872(6) 1.10297(12) 0.40611(5) 0.0361(3) Uani 1 1 d . . . . .
H01Q H 0.618520 1.140576 0.432416 0.054 Uiso 1 1 calc GR . . . .
H01R H 0.561342 1.047719 0.425484 0.054 Uiso 1 1 calc GR . . . .
H01S H 0.546282 1.164990 0.387820 0.054 Uiso 1 1 calc GR . . . .
C018 C 0.53445(6) 0.98339(11) 0.32561(6) 0.0400(3) Uani 1 1 d . . . . .
H01T H 0.503803 1.046824 0.305771 0.060 Uiso 1 1 calc GR . . . .
H01U H 0.514637 0.932397 0.344667 0.060 Uiso 1 1 calc GR . . . .
H01V H 0.544935 0.934852 0.299597 0.060 Uiso 1 1 calc GR . . . .
B019 B 0.62127(6) 0.65915(10) 0.69835(5) 0.0237(2) Uani 1 1 d . . . . .

loop_
_atom_site_aniso_label
_atom_site_aniso_U_11
_atom_site_aniso_U_22
_atom_site_aniso_U_33
_atom_site_aniso_U_23
_atom_site_aniso_U_13
_atom_site_aniso_U_12
F001 0.0424(4) 0.0315(3) 0.0357(4) -0.0010(3) 0.0152(3) -0.0111(3)
F002 0.0308(3) 0.0483(4) 0.0316(3) 0.0114(3) 0.0095(3) -0.0080(3)
F003 0.0470(4) 0.0305(3) 0.0488(4) 0.0065(3) 0.0300(4) 0.0109(3)
O004 0.0141(3) 0.0233(3) 0.0225(3) -0.0047(2) 0.0017(2) -0.0040(2)
F005 0.0627(5) 0.0388(4) 0.0415(4) 0.0169(3) 0.0404(4) 0.0154(3)
O006 0.0217(3) 0.0135(3) 0.0301(3) -0.0042(2) 0.0075(3) -0.0035(2)
O007 0.0176(3) 0.0299(4) 0.0357(4) -0.0052(3) 0.0161(3) -0.0038(3)
O008 0.0295(4) 0.0302(4) 0.0330(4) -0.0104(3) 0.0176(3) -0.0183(3)
N009 0.0151(3) 0.0166(3) 0.0152(3) -0.0010(2) 0.0082(2) -0.0013(2)
N00A 0.0133(3) 0.0175(3) 0.0162(3) 0.0020(2) 0.0078(2) -0.0018(2)
N00B 0.0151(3) 0.0232(4) 0.0215(3) -0.0017(3) 0.0089(3) -0.0064(3)
N00C 0.0280(4) 0.0200(4) 0.0217(4) 0.0005(3) 0.0137(3) 0.0001(3)
N00D 0.0227(4) 0.0246(4) 0.0300(4) 0.0071(3) 0.0117(3) 0.0044(3)
C00E 0.0146(3) 0.0210(4) 0.0137(3) -0.0017(3) 0.0057(3) -0.0032(3)
C00F 0.0117(3) 0.0140(3) 0.0206(4) 0.0001(3) 0.0058(3) -0.0017(3)
C00G 0.0104(3) 0.0142(3) 0.0144(3) 0.0003(3) 0.0051(3) -0.0010(3)
C00H 0.0109(3) 0.0164(3) 0.0144(3) 0.0016(3) 0.0058(3) -0.0009(3)
C00I 0.0114(3) 0.0151(3) 0.0149(3) -0.0001(3) 0.0064(3) -0.0006(3)
C00J 0.0132(3) 0.0175(4) 0.0158(3) -0.0020(3) 0.0048(3) 0.0019(3)
C00K 0.0111(3) 0.0133(3) 0.0157(3) 0.0003(3) 0.0041(3) -0.0001(3)
C00L 0.0128(3) 0.0155(3) 0.0216(4) 0.0025(3) 0.0078(3) -0.0013(3)
C00M 0.0127(3) 0.0152(3) 0.0169(3) -0.0023(3) 0.0045(3) 0.0005(3)
C00N 0.0120(3) 0.0186(4) 0.0176(4) -0.0009(3) 0.0071(3) -0.0042(3)
C00O 0.0145(3) 0.0157(4) 0.0211(4) -0.0029(3) 0.0022(3) 0.0012(3)
C00P 0.0131(3) 0.0156(4) 0.0251(4) -0.0015(3) 0.0046(3) -0.0014(3)
C00Q 0.0191(4) 0.0219(4) 0.0164(4) 0.0044(3) 0.0103(3) 0.0008(3)
C00R 0.0146(3) 0.0199(4) 0.0159(3) -0.0026(3) 0.0053(3) -0.0044(3)
C00S 0.0244(4) 0.0200(4) 0.0208(4) 0.0010(3) 0.0148(3) -0.0023(3)
C00T 0.0134(3) 0.0195(4) 0.0361(5) -0.0013(4) 0.0070(3) -0.0050(3)
C00U 0.0194(4) 0.0204(4) 0.0216(4) -0.0072(3) 0.0012(3) 0.0040(3)
C00V 0.0182(4) 0.0212(4) 0.0296(4) 0.0041(3) 0.0135(3) -0.0033(3)
C00W 0.0179(4) 0.0245(4) 0.0170(4) -0.0025(3) 0.0075(3) 0.0037(3)
C00X 0.0210(4) 0.0250(4) 0.0240(4) 0.0016(3) 0.0143(3) 0.0007(3)
C00Y 0.0202(4) 0.0266(4) 0.0171(4) -0.0057(3) 0.0040(3) 0.0071(3)
C00Z 0.0327(5) 0.0216(4) 0.0182(4) 0.0026(3) 0.0122(4) 0.0018(4)
C010 0.0167(4) 0.0215(4) 0.0395(5) 0.0046(4) 0.0134(4) -0.0041(3)
C011 0.0249(4) 0.0233(4) 0.0249(4) 0.0046(3) 0.0138(4) 0.0041(3)
C012 0.0281(4) 0.0190(4) 0.0254(4) 0.0033(3) 0.0116(4) 0.0022(3)
C013 0.0156(4) 0.0374(6) 0.0292(5) -0.0110(4) 0.0003(3) -0.0051(4)
C014 0.0313(5) 0.0177(4) 0.0431(6) -0.0095(4) 0.0082(4) -0.0078(4)
C015 0.0410(6) 0.0287(5) 0.0223(4) -0.0015(4) 0.0174(4) 0.0015(4)
C016 0.0392(6) 0.0230(5) 0.0383(6) -0.0005(4) 0.0207(5) -0.0041(4)
C017 0.0334(5) 0.0424(6) 0.0408(6) 0.0089(5) 0.0237(5) 0.0123(5)
C018 0.0273(5) 0.0286(5) 0.0560(8) 0.0047(5) 0.0082(5) -0.0013(4)
B019 0.0294(5) 0.0226(5) 0.0240(5) 0.0057(4) 0.0157(4) 0.0007(4)

loop_
_atom_type_symbol
_atom_type_description
_atom_type_scat_dispersion_real
_atom_type_scat_dispersion_imag
_atom_type_scat_source
C C 0.0148 0.0070 'International Tables Vol C Tables 4.2.6.8 and 6.1.1.4'
H H 0.0000 0.0000 'International Tables Vol C Tables 4.2.6.8 and 6.1.1.4'
B B 0.0070 0.0029 'International Tables Vol C Tables 4.2.6.8 and 6.1.1.4'
F F 0.0583 0.0400 'International Tables Vol C Tables 4.2.6.8 and 6.1.1.4'
N N 0.0253 0.0136 'International Tables Vol C Tables 4.2.6.8 and 6.1.1.4'
O O 0.0412 0.0250 'International Tables Vol C Tables 4.2.6.8 and 6.1.1.4'

loop_
_geom_angle_atom_site_label_1
_geom_angle_atom_site_label_2
_geom_angle_atom_site_label_3
_geom_angle
_geom_angle_site_symmetry_1
_geom_angle_site_symmetry_3
_geom_angle_publ_flag
C00P O004 C013 117.59(8) . . ?
C00O O006 C014 117.50(8) . . ?
C00I N009 C00J 119.39(7) . . ?
C00I N009 C00S 121.37(7) . . ?
C00J N009 C00S 118.30(7) . . ?
C00H N00A C00L 121.18(7) . . ?
C00H N00A C00Q 119.94(7) . . ?
C00L N00A C00Q 118.84(7) . . ?
O007 N00B O008 123.50(8) . . ?
O007 N00B C00N 118.47(8) . . ?
O008 N00B C00N 117.98(8) . . ?
C015 N00C C011 112.65(8) . . ?
C015 N00C C016 110.19(9) . . ?
C016 N00C C011 111.08(8) . . ?
C017 N00D C012 111.58(9) . . ?
C018 N00D C012 111.10(9) . . ?
C018 N00D C017 109.51(10) . . ?
C00R C00E C00H 119.24(8) . . ?
C00K C00F C00P 123.61(8) . . ?
C00L C00F C00K 118.58(7) . . ?
C00L C00F C00P 117.82(7) . . ?
C00H C00G C00I 119.72(7) . . ?
C00K C00G C00H 120.49(7) . . ?
C00K C00G C00I 119.74(7) . . ?
N00A C00H C00E 121.05(7) . . ?
N00A C00H C00G 118.82(7) . . ?
C00E C00H C00G 120.12(7) . . ?
N009 C00I C00G 118.24(7) . . ?
N009 C00I C00N 123.91(7) . . ?
C00N C00I C00G 117.62(7) . . ?
N009 C00J C00M 119.66(7) . . ?
N009 C00J C00W 119.44(8) . . ?
C00W C00J C00M 120.89(8) . . ?
C00F C00K C00M 126.53(7) . . ?
C00G C00K C00F 117.11(7) . . ?
C00G C00K C00M 116.32(7) . . ?
N00A C00L C00F 119.72(7) . . ?
N00A C00L C00V 120.44(8) . . ?
C00V C00L C00F 119.83(8) . . ?
C00J C00M C00K 118.06(7) . . ?
C00J C00M C00O 117.61(8) . . ?
C00O C00M C00K 124.25(8) . . ?
C00I C00N N00B 122.50(7) . . ?
C00R C00N N00B 115.87(7) . . ?
C00R C00N C00I 121.04(7) . . ?
O006 C00O C00M 115.32(8) . . ?
O006 C00O C00U 123.84(8) . . ?
C00U C00O C00M 120.68(9) . . ?
O004 C00P C00F 115.27(8) . . ?
O004 C00P C00T 124.23(8) . . ?
C00T C00P C00F 120.42(9) . . ?
N00A C00Q C00X 114.06(7) . . ?
C00E C00R C00N 121.86(8) . . ?
N009 C00S C00Z 111.79(7) . . ?
C00P C00T C010 119.05(9) . . ?
C00O C00U C00Y 119.58(8) . . ?
C010 C00V C00L 118.92(9) . . ?
C00Y C00W C00J 118.72(9) . . ?
C011 C00X C00Q 115.82(7) . . ?
C00W C00Y C00U 121.99(8) . . ?
C012 C00Z C00S 112.59(8) . . ?
C00V C010 C00T 122.55(9) . . ?
N00C C011 C00X 112.91(8) . . ?
N00D C012 C00Z 113.28(8) . . ?
F001 B019 F002 109.61(8) . . ?
F001 B019 F003 109.10(9) . . ?
F002 B019 F003 108.94(9) . . ?
F005 B019 F001 110.55(9) . . ?
F005 B019 F002 109.15(9) . . ?
F005 B019 F003 109.47(8) . . ?

loop_
_geom_bond_atom_site_label_1
_geom_bond_atom_site_label_2
_geom_bond_distance
_geom_bond_site_symmetry_2
_geom_bond_publ_flag
F001 B019 1.3915(13) . ?
F002 B019 1.3946(13) . ?
F003 B019 1.3964(13) . ?
O004 C00P 1.3525(12) . ?
O004 C013 1.4313(11) . ?
F005 B019 1.3864(12) . ?
O006 C00O 1.3534(12) . ?
O006 C014 1.4325(12) . ?
O007 N00B 1.2327(11) . ?
O008 N00B 1.2348(11) . ?
N009 C00I 1.3685(10) . ?
N009 C00J 1.3901(11) . ?
N009 C00S 1.4858(11) . ?
N00A C00H 1.3719(10) . ?
N00A C00L 1.3856(11) . ?
N00A C00Q 1.4864(11) . ?
N00B C00N 1.4517(10) . ?
N00C C011 1.4635(13) . ?
N00C C015 1.4595(12) . ?
N00C C016 1.4596(13) . ?
N00D C012 1.4665(13) . ?
N00D C017 1.4596(15) . ?
N00D C018 1.4518(15) . ?
C00E C00H 1.4091(11) . ?
C00E C00R 1.3701(11) . ?
C00F C00K 1.4307(11) . ?
C00F C00L 1.4227(12) . ?
C00F C00P 1.4374(11) . ?
C00G C00H 1.4266(11) . ?
C00G C00I 1.4350(10) . ?
C00G C00K 1.4126(11) . ?
C00I C00N 1.4047(11) . ?
C00J C00M 1.4171(12) . ?
C00J C00W 1.4085(12) . ?
C00K C00M 1.4403(11) . ?
C00L C00V 1.4134(11) . ?
C00M C00O 1.4285(12) . ?
C00N C00R 1.3948(11) . ?
C00O C00U 1.3813(13) . ?
C00P C00T 1.3791(13) . ?
C00Q C00X 1.5319(13) . ?
C00S C00Z 1.5306(14) . ?
C00T C010 1.3987(16) . ?
C00U C00Y 1.3976(15) . ?
C00V C010 1.3767(14) . ?
C00W C00Y 1.3768(13) . ?
C00X C011 1.5290(14) . ?
C00Z C012 1.5266(14) . ?
